data_2238385
loop_
_publ_author_name
'Whited, Matthew T.'
'Bakker-Arkema, Julia G.'
'Greenwald, Julia E.'
'Morrill, Lucas A.'
'Janzen, Daron E.'

_publ_section_title
;
 <i>trans</i>-Acetyldicarbonyl(\h^5^-cyclopentadienyl)[tris(furan-2-yl)phosphane-\k<i>P</i>]molybdenum(II)
;
_journal_issue 8
_journal_name_full 'Acta Crystallographica Section E'
_journal_page_first m475
_journal_page_last m476
_journal_paper_doi 10.1107/S160053681302059X
_journal_volume 69
_journal_year 2013
_chemical_formula_iupac '[Mo (C5 H5) (C2 H3 O) (C12 H9 O3 P) (C O)2]'
_chemical_formula_moiety 'C21 H17 Mo O6 P'
_chemical_formula_sum 'C21 H17 Mo O6 P'
_chemical_formula_weight 492.28
_chemical_name_systematic
<i>trans</i>-Acetyldicarbonyl(\h^5^-cyclopentadienyl)[tris(furan-2-yl)phosphane-\k<i>P</i>]molybdenum(II)
_space_group_IT_number 14
_symmetry_cell_setting monoclinic
_symmetry_space_group_name_Hall '-P 2ybc'
_symmetry_space_group_name_H-M 'P 1 21/c 1'
_atom_sites_solution_hydrogens geom
_atom_sites_solution_primary direct
_atom_sites_solution_secondary difmap
_cell_angle_alpha 90.0000
_cell_angle_beta 102.852(8)
_cell_angle_gamma 90.0000
_cell_formula_units_Z 4
_cell_length_a 8.050(2)
_cell_length_b 15.762(4)
_cell_length_c 16.073(4)
_cell_measurement_reflns_used 13392
_cell_measurement_temperature 173
_cell_measurement_theta_max 27.58
_cell_measurement_theta_min 3.15
_cell_volume 1988.3(9)
_computing_cell_refinement 'CrystalClear (Rigaku Americas and Rigaku, 2011)'
_computing_data_collection 'CrystalClear (Rigaku Americas and Rigaku, 2011)'
_computing_data_reduction 'CrystalClear (Rigaku Americas and Rigaku, 2011)'
_computing_molecular_graphics 'CrystalStructure (Rigaku Americas and Rigaku, 2010)'
_computing_publication_material 'CrystalStructure (Rigaku Americas and Rigaku, 2010)'
_computing_structure_refinement 'SHELXL97 (Sheldrick, 2008)'
_computing_structure_solution 'SIR2004 (Burla <i>et al.</i>, 2005)'
_diffrn_ambient_temperature 173
_diffrn_detector_area_resol_mean 6.827
_diffrn_measured_fraction_theta_full 0.995
_diffrn_measured_fraction_theta_max 0.995
_diffrn_measurement_device_type 'Rigaku XtaLAB mini'
_diffrn_measurement_method \w
_diffrn_radiation_type 'Mo K\a'
_diffrn_radiation_wavelength 0.71075
_diffrn_reflns_av_R_equivalents 0.0437
_diffrn_reflns_limit_h_max 9
_diffrn_reflns_limit_h_min -10
_diffrn_reflns_limit_k_max 20
_diffrn_reflns_limit_k_min -20
_diffrn_reflns_limit_l_max 20
_diffrn_reflns_limit_l_min -20
_diffrn_reflns_number 16222
_diffrn_reflns_theta_full 27.48
_diffrn_reflns_theta_max 27.48
_diffrn_standards_number 0
_exptl_absorpt_coefficient_mu 0.775
_exptl_absorpt_correction_T_max 0.890
_exptl_absorpt_correction_T_min 0.709
_exptl_absorpt_correction_type multi-scan
_exptl_absorpt_process_details '(<i>REQAB</i>; Rigaku, 1998)'
_exptl_crystal_colour orange
_exptl_crystal_density_diffrn 1.644
_exptl_crystal_density_method 'not measured'
_exptl_crystal_description prism
_exptl_crystal_F_000 992.00
_exptl_crystal_size_max 0.240
_exptl_crystal_size_mid 0.170
_exptl_crystal_size_min 0.150
_refine_diff_density_max 0.550
_refine_diff_density_min -0.520
_refine_ls_extinction_method none
_refine_ls_goodness_of_fit_ref 1.059
_refine_ls_hydrogen_treatment constr
_refine_ls_number_parameters 263
_refine_ls_number_reflns 4539
_refine_ls_number_restraints 0
_refine_ls_R_factor_gt 0.0347
_refine_ls_shift/su_max 0.000
_refine_ls_structure_factor_coef Fsqd
_refine_ls_weighting_details 'w = 1/[\s^2^(Fo^2^)+(0.0250P)^2^+1.9823P] where P=(Fo^2^+2Fc^2^)/3'
_refine_ls_weighting_scheme calc
_refine_ls_wR_factor_ref 0.0750
_reflns_number_gt 3799
_reflns_number_total 4539
_reflns_threshold_expression F^2^>2\s(F^2^)
_cod_data_source_file kq2007.cif
_cod_data_source_block I
_cod_original_cell_volume 1988.4(9)
_cod_original_sg_symbol_H-M 'P 21/c'
_cod_database_code 2238385
_cod_database_fobs_code 2238385

loop_
_symmetry_equiv_pos_site_id
_symmetry_equiv_pos_as_xyz
1 +X,+Y,+Z
2 -X,1/2+Y,1/2-Z
3 -X,-Y,-Z
4 +X,1/2-Y,1/2+Z

loop_
_atom_site_type_symbol
_atom_site_label
_atom_site_fract_x
_atom_site_fract_y
_atom_site_fract_z
_atom_site_U_iso_or_equiv
_atom_site_adp_type
_atom_site_calc_flag
_atom_site_refinement_flags
_atom_site_occupancy
_atom_site_symmetry_multiplicity
Mo Mo1 0.28931(3) 0.203772(14) 0.114671(14) 0.01996(7) Uani d . 1.0 4
P P1 0.43789(8) 0.33427(4) 0.16296(4) 0.02053(15) Uani d . 1.0 4
O O1 0.2805(4) 0.17390(16) -0.07804(14) 0.0472(6) Uani d . 1.0 4
O O2 0.6441(3) 0.15779(14) 0.07963(13) 0.0357(5) Uani d . 1.0 4
O O3 0.1064(3) 0.33025(14) -0.02625(14) 0.0419(6) Uani d . 1.0 4
O O4 0.7480(3) 0.2905(2) 0.25444(14) 0.0615(9) Uani d . 1.0 4
O O5 0.3794(3) 0.49098(13) 0.22768(13) 0.0345(5) Uani d . 1.0 4
O O6 0.6466(3) 0.45252(13) 0.11535(13) 0.0334(5) Uani d . 1.0 4
C C1 0.2624(4) 0.1388(2) -0.01250(19) 0.0338(7) Uani d . 1.0 4
C C2 0.2310(7) 0.0460(3) -0.0174(3) 0.0706(14) Uani d . 1.0 4
C C3 0.5144(4) 0.17806(17) 0.09207(16) 0.0243(6) Uani d . 1.0 4
C C4 0.1775(4) 0.28439(17) 0.02493(18) 0.0282(7) Uani d . 1.0 4
C C5 0.0773(4) 0.11426(19) 0.14393(19) 0.0331(7) Uani d . 1.0 4
C C6 0.2380(4) 0.08037(19) 0.18492(19) 0.0354(7) Uani d . 1.0 4
C C7 0.3150(4) 0.1382(2) 0.24888(18) 0.0356(7) Uani d . 1.0 4
C C8 0.2035(4) 0.2073(2) 0.24670(18) 0.0333(7) Uani d . 1.0 4
C C9 0.0548(4) 0.19244(19) 0.18202(19) 0.0325(7) Uani d . 1.0 4
C C10 0.6004(4) 0.32891(18) 0.26045(17) 0.0247(6) Uani d . 1.0 4
C C11 0.6050(4) 0.3458(2) 0.34274(18) 0.0342(7) Uani d . 1.0 4
C C12 0.7657(5) 0.3184(3) 0.39118(19) 0.0423(9) Uani d . 1.0 4
C C13 0.8462(5) 0.2861(4) 0.3364(3) 0.0703(15) Uani d . 1.0 4
C C14 0.3049(4) 0.41841(17) 0.18893(17) 0.0254(6) Uani d . 1.0 4
C C15 0.1340(4) 0.4247(2) 0.17555(19) 0.0354(7) Uani d . 1.0 4
C C16 0.0987(5) 0.5054(2) 0.2072(2) 0.0406(8) Uani d . 1.0 4
C C17 0.2480(5) 0.5421(2) 0.2373(2) 0.0393(8) Uani d . 1.0 4
C C18 0.5519(4) 0.38037(17) 0.08986(16) 0.0237(6) Uani d . 1.0 4
C C19 0.5672(4) 0.35793(19) 0.01093(18) 0.0315(7) Uani d . 1.0 4
C C20 0.6773(4) 0.4186(2) -0.0150(2) 0.0374(8) Uani d . 1.0 4
C C21 0.7201(4) 0.4734(2) 0.0491(2) 0.0392(8) Uani d . 1.0 4
H H2A 0.1192 0.0339 -0.0055 0.0847 Uiso calc R 1.0 4
H H2B 0.3196 0.0170 0.0247 0.0847 Uiso calc R 1.0 4
H H2C 0.2336 0.0256 -0.0747 0.0847 Uiso calc R 1.0 4
H H5 -0.0110 0.0843 0.1003 0.0397 Uiso calc R 1.0 4
H H6 0.2812 0.0224 0.1758 0.0425 Uiso calc R 1.0 4
H H7 0.4236 0.1288 0.2922 0.0427 Uiso calc R 1.0 4
H H8 0.2210 0.2559 0.2877 0.0399 Uiso calc R 1.0 4
H H9 -0.0506 0.2280 0.1698 0.0390 Uiso calc R 1.0 4
H H11 0.5168 0.3715 0.3646 0.0410 Uiso calc R 1.0 4
H H12 0.8064 0.3227 0.4512 0.0507 Uiso calc R 1.0 4
H H13 0.9576 0.2626 0.3511 0.0844 Uiso calc R 1.0 4
H H15 0.0529 0.3833 0.1500 0.0425 Uiso calc R 1.0 4
H H16 -0.0105 0.5285 0.2068 0.0487 Uiso calc R 1.0 4
H H17 0.2620 0.5969 0.2624 0.0471 Uiso calc R 1.0 4
H H19 0.5147 0.3108 -0.0213 0.0378 Uiso calc R 1.0 4
H H20 0.7128 0.4196 -0.0675 0.0449 Uiso calc R 1.0 4
H H21 0.7925 0.5210 0.0490 0.0470 Uiso calc R 1.0 4

loop_
_atom_site_aniso_label
_atom_site_aniso_U_11
_atom_site_aniso_U_22
_atom_site_aniso_U_33
_atom_site_aniso_U_12
_atom_site_aniso_U_13
_atom_site_aniso_U_23
Mo1 0.01978(12) 0.02049(12) 0.01972(11) -0.00095(9) 0.00462(8) -0.00145(9)
P1 0.0182(4) 0.0218(4) 0.0205(4) 0.0010(3) 0.0019(3) -0.0024(3)
O1 0.0551(16) 0.0590(16) 0.0275(12) 0.0048(13) 0.0091(11) -0.0021(11)
O2 0.0297(12) 0.0416(13) 0.0372(12) 0.0077(10) 0.0102(10) 0.0013(10)
O3 0.0439(14) 0.0342(12) 0.0386(13) -0.0032(11) -0.0101(11) 0.0062(10)
O4 0.0363(14) 0.120(3) 0.0239(11) 0.0383(15) -0.0028(10) -0.0109(13)
O5 0.0311(11) 0.0289(11) 0.0408(12) 0.0030(9) 0.0017(10) -0.0134(9)
O6 0.0317(12) 0.0309(11) 0.0359(12) -0.0088(9) 0.0038(9) -0.0006(9)
C1 0.0271(16) 0.0452(19) 0.0288(16) -0.0002(14) 0.0053(13) -0.0068(14)
C2 0.108(4) 0.050(3) 0.065(3) -0.035(3) 0.044(3) -0.029(2)
C3 0.0289(15) 0.0229(14) 0.0211(13) -0.0022(12) 0.0057(11) 0.0016(11)
C4 0.0254(15) 0.0255(15) 0.0310(15) -0.0065(12) 0.0003(12) -0.0062(12)
C5 0.0334(17) 0.0321(16) 0.0370(16) -0.0103(13) 0.0148(13) -0.0029(13)
C6 0.0445(19) 0.0270(16) 0.0406(17) 0.0012(14) 0.0218(15) 0.0086(13)
C7 0.0347(17) 0.048(2) 0.0257(15) 0.0015(15) 0.0112(13) 0.0113(14)
C8 0.0359(17) 0.0427(18) 0.0249(14) -0.0079(15) 0.0147(13) -0.0057(13)
C9 0.0267(15) 0.0382(17) 0.0363(16) -0.0044(13) 0.0150(13) 0.0002(13)
C10 0.0189(13) 0.0305(15) 0.0243(14) 0.0023(11) 0.0039(11) -0.0020(11)
C11 0.0296(16) 0.0474(19) 0.0258(15) 0.0029(14) 0.0068(13) -0.0042(13)
C12 0.0366(18) 0.064(3) 0.0228(15) 0.0043(16) -0.0011(13) 0.0006(15)
C13 0.039(2) 0.138(5) 0.0272(17) 0.041(3) -0.0083(16) -0.006(3)
C14 0.0267(15) 0.0216(14) 0.0265(14) 0.0027(12) 0.0028(11) -0.0060(11)
C15 0.0245(15) 0.0375(18) 0.0432(18) 0.0015(14) 0.0052(13) -0.0118(14)
C16 0.0329(17) 0.047(2) 0.0402(18) 0.0157(15) 0.0039(14) -0.0132(15)
C17 0.047(2) 0.0330(17) 0.0368(17) 0.0138(15) 0.0060(15) -0.0141(14)
C18 0.0226(14) 0.0218(13) 0.0249(13) -0.0017(11) 0.0012(11) 0.0012(11)
C19 0.0364(17) 0.0312(16) 0.0269(15) 0.0001(14) 0.0069(13) 0.0021(12)
C20 0.0359(17) 0.0452(19) 0.0335(16) 0.0007(15) 0.0124(14) 0.0131(15)
C21 0.0298(17) 0.0414(19) 0.0445(19) -0.0075(15) 0.0045(14) 0.0147(15)

loop_
_atom_type_symbol
_atom_type_description
_atom_type_scat_dispersion_real
_atom_type_scat_dispersion_imag
_atom_type_scat_source
Mo Mo -1.6832 0.6857
;
International Tables for Crystallography
(1992, Vol. C, Tables 4.2.6.8 and 6.1.1.4)
;
P P 0.1023 0.0942
;
International Tables for Crystallography
(1992, Vol. C, Tables 4.2.6.8 and 6.1.1.4)
;
O O 0.0106 0.0060
;
International Tables for Crystallography
(1992, Vol. C, Tables 4.2.6.8 and 6.1.1.4)
;
C C 0.0033 0.0016
;
International Tables for Crystallography
(1992, Vol. C, Tables 4.2.6.8 and 6.1.1.4)
;
H H 0.0000 0.0000
;
International Tables for Crystallography
(1992, Vol. C, Table 6.1.1.4)
;

loop_
_geom_angle_atom_site_label_1
_geom_angle_atom_site_label_2
_geom_angle_atom_site_label_3
_geom_angle
_geom_angle_publ_flag
P1 Mo1 C1 128.21(9) no
P1 Mo1 C3 79.89(8) no
P1 Mo1 C4 78.48(8) no
P1 Mo1 C5 141.13(8) no
P1 Mo1 C6 133.02(8) no
P1 Mo1 C7 98.20(8) no
P1 Mo1 C8 85.10(8) no
P1 Mo1 C9 107.65(8) no
C1 Mo1 C3 69.24(11) no
C1 Mo1 C4 72.24(12) no
C1 Mo1 C5 88.91(12) no
C1 Mo1 C6 93.91(12) no
C1 Mo1 C7 126.97(12) no
C1 Mo1 C8 146.42(12) no
C1 Mo1 C9 116.88(11) no
C3 Mo1 C4 106.58(12) no
C3 Mo1 C5 130.94(11) no
C3 Mo1 C6 100.79(12) no
C3 Mo1 C7 100.46(11) no
C3 Mo1 C8 129.25(10) no
C3 Mo1 C9 157.46(11) no
C4 Mo1 C5 107.42(11) no
C4 Mo1 C6 141.87(11) no
C4 Mo1 C7 151.60(13) no
C4 Mo1 C8 117.41(12) no
C4 Mo1 C9 95.82(12) no
C5 Mo1 C6 35.35(11) no
C5 Mo1 C7 58.13(11) no
C5 Mo1 C8 57.63(11) no
C5 Mo1 C9 34.61(11) no
C6 Mo1 C7 34.99(11) no
C6 Mo1 C8 57.89(11) no
C6 Mo1 C9 58.25(11) no
C7 Mo1 C8 34.57(11) no
C7 Mo1 C9 57.92(11) no
C8 Mo1 C9 34.73(10) no
Mo1 P1 C10 116.72(10) no
Mo1 P1 C14 114.92(10) no
Mo1 P1 C18 114.96(9) no
C10 P1 C14 100.70(13) no
C10 P1 C18 102.09(13) no
C14 P1 C18 105.58(13) no
C10 O4 C13 106.3(3) no
C14 O5 C17 105.8(3) no
C18 O6 C21 105.9(3) no
Mo1 C1 O1 124.6(3) no
Mo1 C1 C2 118.5(3) no
O1 C1 C2 116.8(3) no
Mo1 C3 O2 175.7(3) no
Mo1 C4 O3 177.1(3) no
Mo1 C5 C6 71.96(19) no
Mo1 C5 C9 74.30(19) no
C6 C5 C9 108.7(3) no
Mo1 C6 C5 72.69(18) no
Mo1 C6 C7 73.56(19) no
C5 C6 C7 107.6(3) no
Mo1 C7 C6 71.45(18) no
Mo1 C7 C8 73.29(18) no
C6 C7 C8 107.9(3) no
Mo1 C8 C7 72.14(19) no
Mo1 C8 C9 72.97(19) no
C7 C8 C9 108.7(3) no
Mo1 C9 C5 71.1(2) no
Mo1 C9 C8 72.30(19) no
C5 C9 C8 107.1(3) no
P1 C10 O4 115.9(2) no
P1 C10 C11 134.6(3) no
O4 C10 C11 109.1(3) no
C10 C11 C12 107.5(3) no
C11 C12 C13 106.1(3) no
O4 C13 C12 111.0(4) no
P1 C14 O5 119.6(2) no
P1 C14 C15 130.7(3) no
O5 C14 C15 109.7(3) no
C14 C15 C16 106.7(3) no
C15 C16 C17 106.4(3) no
O5 C17 C16 111.4(3) no
P1 C18 O6 117.9(2) no
P1 C18 C19 132.5(3) no
O6 C18 C19 109.6(3) no
C18 C19 C20 106.9(3) no
C19 C20 C21 106.3(3) no
O6 C21 C20 111.3(3) no
C1 C2 H2A 109.475 no
C1 C2 H2B 109.476 no
C1 C2 H2C 109.471 no
H2A C2 H2B 109.480 no
H2A C2 H2C 109.467 no
H2B C2 H2C 109.459 no
Mo1 C5 H5 125.465 no
C6 C5 H5 125.462 no
C9 C5 H5 125.463 no
Mo1 C6 H6 125.921 no
C5 C6 H6 125.931 no
C7 C6 H6 125.919 no
Mo1 C7 H7 125.887 no
C6 C7 H7 125.888 no
C8 C7 H7 125.885 no
Mo1 C8 H8 125.541 no
C7 C8 H8 125.535 no
C9 C8 H8 125.540 no
Mo1 C9 H9 126.321 no
C5 C9 H9 126.319 no
C8 C9 H9 126.314 no
C10 C11 H11 126.232 no
C12 C11 H11 126.226 no
C11 C12 H12 126.961 no
C13 C12 H12 126.951 no
O4 C13 H13 124.493 no
C12 C13 H13 124.484 no
C14 C15 H15 126.643 no
C16 C15 H15 126.650 no
C15 C16 H16 126.781 no
C17 C16 H16 126.780 no
O5 C17 H17 124.313 no
C16 C17 H17 124.310 no
C18 C19 H19 126.546 no
C20 C19 H19 126.540 no
C19 C20 H20 126.865 no
C21 C20 H20 126.858 no
O6 C21 H21 124.340 no
C20 C21 H21 124.322 no

loop_
_geom_bond_atom_site_label_1
_geom_bond_atom_site_label_2
_geom_bond_distance
_geom_bond_publ_flag
Mo1 P1 2.4189(8) yes
Mo1 C1 2.253(4) yes
Mo1 C3 1.968(3) yes
Mo1 C4 1.982(3) yes
Mo1 C5 2.341(4) yes
Mo1 C6 2.332(4) yes
Mo1 C7 2.359(3) yes
Mo1 C8 2.374(4) yes
Mo1 C9 2.382(4) yes
P1 C10 1.806(3) no
P1 C14 1.810(3) no
P1 C18 1.797(3) no
O1 C1 1.227(4) yes
O2 C3 1.150(4) yes
O3 C4 1.148(4) yes
O4 C10 1.356(4) no
O4 C13 1.379(4) no
O5 C14 1.375(4) no
O5 C17 1.365(4) no
O6 C18 1.380(4) no
O6 C21 1.368(5) no
C1 C2 1.484(6) no
C5 C6 1.419(5) no
C5 C9 1.406(5) no
C6 C7 1.410(5) no
C7 C8 1.406(5) no
C8 C9 1.420(4) no
C10 C11 1.342(4) no
C11 C12 1.421(5) no
C12 C13 1.307(6) no
C14 C15 1.348(5) no
C15 C16 1.422(5) no
C16 C17 1.325(5) no
C18 C19 1.349(4) no
C19 C20 1.427(5) no
C20 C21 1.330(5) no
C2 H2A 0.980 no
C2 H2B 0.980 no
C2 H2C 0.980 no
C5 H5 1.000 no
C6 H6 1.000 no
C7 H7 1.000 no
C8 H8 1.000 no
C9 H9 1.000 no
C11 H11 0.950 no
C12 H12 0.950 no
C13 H13 0.950 no
C15 H15 0.950 no
C16 H16 0.950 no
C17 H17 0.950 no
C19 H19 0.950 no
C20 H20 0.950 no
C21 H21 0.950 no

loop_
_geom_contact_atom_site_label_1
_geom_contact_atom_site_label_2
_geom_contact_distance
_geom_contact_site_symmetry_2
_geom_contact_publ_flag
P1 O3 3.573(3) . no
O1 O2 3.428(3) . no
O1 O3 3.041(4) . no
O1 C3 2.956(4) . no
O1 C4 2.659(4) . no
O2 O4 3.453(4) . no
O2 C1 3.114(4) . no
O2 C18 3.597(4) . no
O2 C19 3.354(4) . no
O3 C1 3.258(4) . no
O3 C15 3.531(4) . no
O4 O6 3.373(4) . no
O4 C3 3.362(4) . no
O4 C18 3.105(4) . no
O5 O6 3.160(4) . no
O5 C10 3.091(4) . no
O5 C11 3.234(4) . no
O5 C18 3.353(4) . no
O6 C10 3.124(4) . no
O6 C14 3.271(4) . no
C2 C3 3.294(5) . no
C2 C5 3.293(6) . no
C2 C6 3.285(6) . no
C3 C10 3.553(4) . no
C3 C18 3.204(4) . no
C3 C19 3.188(5) . no
C4 C14 3.356(4) . no
C4 C15 3.355(5) . no
C4 C18 3.326(4) . no
C4 C19 3.398(5) . no
C8 C14 3.597(5) . no
C11 C14 3.255(4) . no
O1 C8 3.324(4) 4_554 no
O1 C11 3.166(5) 4_554 no
O1 C13 3.518(5) 4_454 no
O2 C2 3.574(5) 3_655 no
O2 C5 3.479(4) 1_655 no
O2 C9 3.394(4) 1_655 no
O2 C12 3.405(5) 4_554 no
O2 C17 3.406(4) 2_645 no
O3 C13 3.250(5) 4_454 no
O3 C21 3.449(4) 3_665 no
O4 C9 3.335(5) 1_655 no
O5 C6 3.395(4) 2_655 no
O5 C7 3.342(4) 2_655 no
O6 C20 3.414(4) 3_665 no
C2 O2 3.574(5) 3_655 no
C5 O2 3.479(4) 1_455 no
C5 C16 3.491(5) 2_545 no
C6 O5 3.395(4) 2_645 no
C7 O5 3.342(4) 2_645 no
C8 O1 3.324(4) 4_555 no
C9 O2 3.394(4) 1_455 no
C9 O4 3.335(5) 1_455 no
C11 O1 3.166(5) 4_555 no
C12 O2 3.405(5) 4_555 no
C13 O1 3.518(5) 4_655 no
C13 O3 3.250(5) 4_655 no
C15 C21 3.579(4) 1_455 no
C16 C5 3.491(5) 2_555 no
C16 C21 3.543(5) 1_455 no
C17 O2 3.406(4) 2_655 no
C18 C21 3.595(4) 3_665 no
C19 C21 3.515(5) 3_665 no
C20 O6 3.414(4) 3_665 no
C20 C21 3.557(5) 3_665 no
C21 O3 3.449(4) 3_665 no
C21 C15 3.579(4) 1_655 no
C21 C16 3.543(5) 1_655 no
C21 C18 3.595(4) 3_665 no
C21 C19 3.515(5) 3_665 no
C21 C20 3.557(5) 3_665 no
Mo1 H2A 3.4052 . no
Mo1 H2B 3.3128 . no
Mo1 H15 3.5256 . no
Mo1 H19 3.5603 . no
P1 H8 3.1866 . no
P1 H11 3.2156 . no
P1 H15 3.1555 . no
P1 H19 3.1787 . no
O1 H2A 2.9305 . no
O1 H2B 2.9517 . no
O1 H2C 2.3698 . no
O1 H19 2.8766 . no
O2 H2B 3.3917 . no
O2 H19 2.9626 . no
O3 H15 3.0736 . no
O3 H19 3.2846 . no
O4 H11 3.1144 . no
O4 H12 3.1337 . no
O5 H11 2.9209 . no
O5 H15 3.1445 . no
O5 H16 3.1378 . no
O6 H19 3.1475 . no
O6 H20 3.1439 . no
C1 H5 3.2622 . no
C1 H6 3.5136 . no
C1 H19 3.4091 . no
C2 H5 3.0620 . no
C2 H6 3.0642 . no
C3 H2B 3.0535 . no
C3 H6 3.5333 . no
C3 H7 3.5392 . no
C3 H19 2.7741 . no
C4 H9 3.3890 . no
C4 H15 2.8933 . no
C4 H19 2.9982 . no
C5 H2A 2.8007 . no
C5 H2B 3.3893 . no
C5 H7 3.2477 . no
C5 H8 3.2364 . no
C6 H2A 3.0845 . no
C6 H2B 2.9686 . no
C6 H8 3.2410 . no
C6 H9 3.2593 . no
C7 H5 3.2448 . no
C7 H9 3.2588 . no
C8 H5 3.2368 . no
C8 H6 3.2403 . no
C8 H15 3.2779 . no
C9 H6 3.2549 . no
C9 H7 3.2582 . no
C9 H15 3.0516 . no
C10 H7 3.5430 . no
C10 H8 3.3826 . no
C10 H12 3.1464 . no
C10 H13 3.1018 . no
C11 H8 3.3365 . no
C11 H13 3.1033 . no
C13 H11 3.0967 . no
C14 H8 3.1651 . no
C14 H11 3.0477 . no
C14 H16 3.1411 . no
C14 H17 3.1002 . no
C15 H8 3.2035 . no
C15 H9 3.4305 . no
C15 H17 3.1200 . no
C17 H15 3.1177 . no
C18 H20 3.1487 . no
C18 H21 3.1083 . no
C19 H21 3.1265 . no
C21 H19 3.1235 . no
H2A H5 2.3253 . no
H2A H6 2.9215 . no
H2B H5 3.3341 . no
H2B H6 2.5171 . no
H5 H6 2.5858 . no
H5 H9 2.5780 . no
H6 H7 2.5833 . no
H7 H8 2.5739 . no
H8 H9 2.5930 . no
H8 H11 3.0352 . no
H8 H15 3.0715 . no
H9 H15 2.6274 . no
H11 H12 2.5539 . no
H12 H13 2.4165 . no
H15 H16 2.5576 . no
H16 H17 2.4292 . no
H19 H20 2.5627 . no
H20 H21 2.4355 . no
O1 H8 2.3768 4_554 no
O1 H11 2.4000 4_554 no
O1 H13 2.7818 4_454 no
O2 H2B 3.2721 3_655 no
O2 H2C 3.0612 3_655 no
O2 H5 2.9591 1_655 no
O2 H9 2.7898 1_655 no
O2 H11 3.4100 4_554 no
O2 H12 2.6951 4_554 no
O2 H17 2.6622 2_645 no
O3 H8 3.5861 4_554 no
O3 H12 3.3742 4_454 no
O3 H13 2.5324 4_454 no
O3 H20 3.3953 1_455 no
O3 H21 2.5352 3_665 no
O4 H9 2.5358 1_655 no
O4 H15 3.5809 1_655 no
O4 H17 3.0622 2_645 no
O5 H6 2.8696 2_655 no
O5 H7 2.7503 2_655 no
O5 H20 2.8838 3_665 no
O6 H6 3.4567 2_655 no
O6 H7 3.2600 2_655 no
O6 H15 3.3749 1_655 no
O6 H16 3.0672 1_655 no
O6 H20 3.4695 3_665 no
C1 H8 3.5639 4_554 no
C1 H11 3.1494 4_554 no
C1 H13 3.2942 4_454 no
C2 H2A 3.1828 3_555 no
C2 H5 2.8413 3_555 no
C2 H11 3.5382 4_554 no
C3 H9 3.5348 1_655 no
C3 H17 2.9114 2_645 no
C4 H12 3.4063 4_454 no
C4 H13 3.0478 4_454 no
C4 H21 3.3179 3_665 no
C5 H2A 3.3681 3_555 no
C5 H2C 3.3355 3_555 no
C5 H12 3.5118 4_454 no
C5 H16 2.9065 2_545 no
C5 H17 3.4107 2_545 no
C6 H16 2.9100 2_545 no
C7 H16 3.2069 2_545 no
C7 H17 3.5114 2_645 no
C8 H13 2.9953 1_455 no
C8 H16 3.3813 2_545 no
C9 H13 3.1884 1_455 no
C9 H16 3.2067 2_545 no
C9 H17 3.2533 2_545 no
C10 H6 3.2903 2_655 no
C11 H2B 3.4072 2_655 no
C11 H6 2.9657 2_655 no
C11 H19 3.4790 4_555 no
C12 H2B 3.5370 2_655 no
C12 H6 3.3854 2_655 no
C12 H19 3.3869 4_555 no
C13 H8 3.3152 1_655 no
C13 H9 3.1123 1_655 no
C13 H17 3.3987 2_645 no
C14 H20 3.1976 3_665 no
C15 H20 3.3925 3_665 no
C15 H21 3.3930 1_455 no
C16 H2C 3.4656 4_555 no
C16 H5 3.5488 2_555 no
C16 H20 3.2027 3_665 no
C16 H21 3.1327 1_455 no
C17 H2C 3.2303 4_555 no
C17 H7 3.1047 2_655 no
C17 H20 2.8803 3_665 no
C18 H21 3.5115 3_665 no
C19 H7 3.4546 4_554 no
C19 H21 3.4225 3_665 no
C20 H7 3.3946 4_554 no
C20 H15 3.5936 1_655 no
C21 H15 3.1450 1_655 no
C21 H16 3.0711 1_655 no
H2A C2 3.1828 3_555 no
H2A C5 3.3681 3_555 no
H2A H2A 2.2378 3_555 no
H2A H2B 3.5677 3_555 no
H2A H2C 3.4984 3_555 no
H2A H5 2.4410 3_555 no
H2A H12 3.4606 2_645 no
H2A H12 3.3393 4_454 no
H2B O2 3.2721 3_655 no
H2B C11 3.4072 2_645 no
H2B C12 3.5370 2_645 no
H2B H2A 3.5677 3_555 no
H2B H2B 3.2227 3_655 no
H2B H2C 3.5712 3_655 no
H2B H5 3.2452 3_555 no
H2B H11 3.0188 2_645 no
H2B H12 3.2762 2_645 no
H2C O2 3.0612 3_655 no
H2C C5 3.3355 3_555 no
H2C C16 3.4656 4_554 no
H2C C17 3.2303 4_554 no
H2C H2A 3.4984 3_555 no
H2C H2B 3.5712 3_655 no
H2C H5 2.4602 3_555 no
H2C H11 3.1246 4_554 no
H2C H17 3.3020 4_554 no
H5 O2 2.9591 1_455 no
H5 C2 2.8413 3_555 no
H5 C16 3.5488 2_545 no
H5 H2A 2.4410 3_555 no
H5 H2B 3.2452 3_555 no
H5 H2C 2.4602 3_555 no
H5 H12 2.9127 4_454 no
H5 H16 3.1909 2_545 no
H5 H17 3.3139 2_545 no
H6 O5 2.8696 2_645 no
H6 O6 3.4567 2_645 no
H6 C10 3.2903 2_645 no
H6 C11 2.9657 2_645 no
H6 C12 3.3854 2_645 no
H6 H11 3.0322 2_645 no
H6 H16 3.1850 2_545 no
H7 O5 2.7503 2_645 no
H7 O6 3.2600 2_645 no
H7 C17 3.1047 2_645 no
H7 C19 3.4546 4_555 no
H7 C20 3.3946 4_555 no
H7 H17 2.9010 2_645 no
H7 H19 3.0750 4_555 no
H7 H20 2.9593 4_555 no
H8 O1 2.3768 4_555 no
H8 O3 3.5861 4_555 no
H8 C1 3.5639 4_555 no
H8 C13 3.3152 1_455 no
H8 H13 2.5503 1_455 no
H8 H19 3.5900 4_555 no
H9 O2 2.7898 1_455 no
H9 O4 2.5358 1_455 no
H9 C3 3.5348 1_455 no
H9 C13 3.1123 1_455 no
H9 H12 3.5362 4_454 no
H9 H13 2.9508 1_455 no
H9 H17 3.0301 2_545 no
H11 O1 2.4000 4_555 no
H11 O2 3.4100 4_555 no
H11 C1 3.1494 4_555 no
H11 C2 3.5382 4_555 no
H11 H2B 3.0188 2_655 no
H11 H2C 3.1246 4_555 no
H11 H6 3.0322 2_655 no
H11 H19 3.4104 4_555 no
H12 O2 2.6951 4_555 no
H12 O3 3.3742 4_655 no
H12 C4 3.4063 4_655 no
H12 C5 3.5118 4_655 no
H12 H2A 3.4606 2_655 no
H12 H2A 3.3393 4_655 no
H12 H2B 3.2762 2_655 no
H12 H5 2.9127 4_655 no
H12 H9 3.5362 4_655 no
H12 H19 3.2551 4_555 no
H13 O1 2.7818 4_655 no
H13 O3 2.5324 4_655 no
H13 C1 3.2942 4_655 no
H13 C4 3.0478 4_655 no
H13 C8 2.9953 1_655 no
H13 C9 3.1884 1_655 no
H13 H8 2.5503 1_655 no
H13 H9 2.9508 1_655 no
H13 H17 3.4406 2_645 no
H15 O4 3.5809 1_455 no
H15 O6 3.3749 1_455 no
H15 C20 3.5936 1_455 no
H15 C21 3.1450 1_455 no
H15 H21 3.1980 1_455 no
H16 O6 3.0672 1_455 no
H16 C5 2.9065 2_555 no
H16 C6 2.9100 2_555 no
H16 C7 3.2069 2_555 no
H16 C8 3.3813 2_555 no
H16 C9 3.2067 2_555 no
H16 C21 3.0711 1_455 no
H16 H5 3.1909 2_555 no
H16 H6 3.1850 2_555 no
H16 H21 2.6784 1_455 no
H17 O2 2.6622 2_655 no
H17 O4 3.0622 2_655 no
H17 C3 2.9114 2_655 no
H17 C5 3.4107 2_555 no
H17 C7 3.5114 2_655 no
H17 C9 3.2533 2_555 no
H17 C13 3.3987 2_655 no
H17 H2C 3.3020 4_555 no
H17 H5 3.3139 2_555 no
H17 H7 2.9010 2_655 no
H17 H9 3.0301 2_555 no
H17 H13 3.4406 2_655 no
H17 H20 3.1945 3_665 no
H19 C11 3.4790 4_554 no
H19 C12 3.3869 4_554 no
H19 H7 3.0750 4_554 no
H19 H8 3.5900 4_554 no
H19 H11 3.4104 4_554 no
H19 H12 3.2551 4_554 no
H19 H21 3.5859 3_665 no
H20 O3 3.3953 1_655 no
H20 O5 2.8838 3_665 no
H20 O6 3.4695 3_665 no
H20 C14 3.1976 3_665 no
H20 C15 3.3925 3_665 no
H20 C16 3.2027 3_665 no
H20 C17 2.8803 3_665 no
H20 H7 2.9593 4_554 no
H20 H17 3.1945 3_665 no
H21 O3 2.5352 3_665 no
H21 C4 3.3179 3_665 no
H21 C15 3.3930 1_655 no
H21 C16 3.1327 1_655 no
H21 C18 3.5115 3_665 no
H21 C19 3.4225 3_665 no
H21 H15 3.1980 1_655 no
H21 H16 2.6784 1_655 no
H21 H19 3.5859 3_665 no

loop_
_geom_hbond_atom_site_label_D
_geom_hbond_atom_site_label_H
_geom_hbond_atom_site_label_A
_geom_hbond_site_symmetry_A
_geom_hbond_distance_DH
_geom_hbond_distance_HA
_geom_hbond_distance_DA
_geom_hbond_angle_DHA
C8 H8 O1 4 1.00 2.377 3.324(4) 157.7
C11 H11 O1 4 0.95 2.400 3.166(5) 137.4

loop_
_geom_torsion_atom_site_label_1
_geom_torsion_atom_site_label_2
_geom_torsion_atom_site_label_3
_geom_torsion_atom_site_label_4
_geom_torsion
_geom_torsion_publ_flag
P1 Mo1 C1 O1 -21.0(3) no
P1 Mo1 C1 C2 155.15(13) no
C1 Mo1 P1 C10 -123.99(11) no
C1 Mo1 P1 C14 118.42(11) no
C1 Mo1 P1 C18 -4.46(11) no
C3 Mo1 P1 C10 -70.77(9) no
C3 Mo1 P1 C14 171.65(8) no
C3 Mo1 P1 C18 48.76(8) no
C4 Mo1 P1 C10 179.83(10) no
C4 Mo1 P1 C14 62.25(10) no
C4 Mo1 P1 C18 -60.64(10) no
P1 Mo1 C5 C6 -97.48(14) no
P1 Mo1 C5 C9 18.72(19) no
C5 Mo1 P1 C10 76.30(12) no
C5 Mo1 P1 C14 -41.29(12) no
C5 Mo1 P1 C18 -164.17(11) no
P1 Mo1 C6 C5 121.66(9) no
P1 Mo1 C6 C7 6.7(2) no
C6 Mo1 P1 C10 24.61(13) no
C6 Mo1 P1 C14 -92.97(12) no
C6 Mo1 P1 C18 144.14(12) no
P1 Mo1 C7 C6 -175.07(11) no
P1 Mo1 C7 C8 68.84(12) no
C7 Mo1 P1 C10 28.47(10) no
C7 Mo1 P1 C14 -89.11(9) no
C7 Mo1 P1 C18 148.00(9) no
P1 Mo1 C8 C7 -112.11(11) no
P1 Mo1 C8 C9 131.13(12) no
C8 Mo1 P1 C10 60.56(8) no
C8 Mo1 P1 C14 -57.03(8) no
C8 Mo1 P1 C18 -179.91(8) no
P1 Mo1 C9 C5 -167.80(8) no
P1 Mo1 C9 C8 -51.96(12) no
C9 Mo1 P1 C10 87.32(8) no
C9 Mo1 P1 C14 -30.26(8) no
C9 Mo1 P1 C18 -153.15(8) no
C3 Mo1 C1 O1 -78.4(3) no
C3 Mo1 C1 C2 97.7(2) no
C4 Mo1 C1 O1 37.8(3) no
C4 Mo1 C1 C2 -146.1(3) no
C1 Mo1 C5 C6 98.33(14) no
C1 Mo1 C5 C9 -145.47(13) no
C5 Mo1 C1 O1 146.5(3) no
C5 Mo1 C1 C2 -37.42(19) no
C1 Mo1 C6 C5 -82.56(14) no
C1 Mo1 C6 C7 162.46(14) no
C6 Mo1 C1 O1 -178.5(3) no
C6 Mo1 C1 C2 -2.4(2) no
C1 Mo1 C7 C6 -22.1(2) no
C1 Mo1 C7 C8 -138.20(13) no
C7 Mo1 C1 O1 -166.0(2) no
C7 Mo1 C1 C2 10.1(3) no
C1 Mo1 C8 C7 74.4(3) no
C1 Mo1 C8 C9 -42.4(3) no
C8 Mo1 C1 O1 150.83(19) no
C8 Mo1 C1 C2 -33.1(3) no
C1 Mo1 C9 C5 39.45(16) no
C1 Mo1 C9 C8 155.29(12) no
C9 Mo1 C1 O1 125.3(3) no
C9 Mo1 C1 C2 -58.6(2) no
C3 Mo1 C5 C6 37.40(19) no
C3 Mo1 C5 C9 153.60(11) no
C3 Mo1 C6 C5 -152.15(13) no
C3 Mo1 C6 C7 92.86(14) no
C3 Mo1 C7 C6 -93.92(14) no
C3 Mo1 C7 C8 150.00(13) no
C3 Mo1 C8 C7 -39.42(19) no
C3 Mo1 C8 C9 -156.19(12) no
C3 Mo1 C9 C5 -61.2(3) no
C3 Mo1 C9 C8 54.6(4) no
C4 Mo1 C5 C6 169.32(13) no
C4 Mo1 C5 C9 -74.48(14) no
C4 Mo1 C6 C5 -16.6(3) no
C4 Mo1 C6 C7 -131.62(17) no
C4 Mo1 C7 C6 104.0(3) no
C4 Mo1 C7 C8 -12.1(3) no
C4 Mo1 C8 C7 173.56(11) no
C4 Mo1 C8 C9 56.80(17) no
C4 Mo1 C9 C5 112.47(13) no
C4 Mo1 C9 C8 -131.70(13) no
C5 Mo1 C6 C5 0.00(14) no
C5 Mo1 C6 C7 -115.0(3) no
C6 Mo1 C5 C6 0.00(14) no
C6 Mo1 C5 C9 116.2(3) no
C5 Mo1 C7 C6 38.14(13) no
C5 Mo1 C7 C8 -77.95(15) no
C7 Mo1 C5 C6 -37.74(12) no
C7 Mo1 C5 C9 78.46(14) no
C5 Mo1 C8 C7 79.52(14) no
C5 Mo1 C8 C9 -37.25(12) no
C8 Mo1 C5 C6 -78.82(14) no
C8 Mo1 C5 C9 37.38(11) no
C5 Mo1 C9 C5 0.00(12) no
C5 Mo1 C9 C8 115.8(2) no
C9 Mo1 C5 C6 -116.2(2) no
C9 Mo1 C5 C9 0.00(12) no
C6 Mo1 C7 C6 0.00(15) no
C6 Mo1 C7 C8 -116.1(3) no
C7 Mo1 C6 C5 115.0(3) no
C7 Mo1 C6 C7 0.00(15) no
C6 Mo1 C8 C7 37.45(12) no
C6 Mo1 C8 C9 -79.32(14) no
C8 Mo1 C6 C5 77.99(15) no
C8 Mo1 C6 C7 -36.99(12) no
C6 Mo1 C9 C5 -37.63(11) no
C6 Mo1 C9 C8 78.21(13) no
C9 Mo1 C6 C5 36.82(12) no
C9 Mo1 C6 C7 -78.17(15) no
C7 Mo1 C8 C7 0.00(14) no
C7 Mo1 C8 C9 -116.8(3) no
C8 Mo1 C7 C6 116.1(3) no
C8 Mo1 C7 C8 0.00(13) no
C7 Mo1 C9 C5 -79.11(14) no
C7 Mo1 C9 C8 36.73(12) no
C9 Mo1 C7 C6 79.19(15) no
C9 Mo1 C7 C8 -36.89(12) no
C8 Mo1 C9 C5 -115.8(3) no
C8 Mo1 C9 C8 0.00(14) no
C9 Mo1 C8 C7 116.8(3) no
C9 Mo1 C8 C9 0.00(13) no
Mo1 P1 C10 O4 74.1(2) no
Mo1 P1 C10 C11 -96.6(3) no
Mo1 P1 C14 O5 171.31(15) no
Mo1 P1 C14 C15 -9.8(3) no
Mo1 P1 C18 O6 -176.72(13) no
Mo1 P1 C18 C19 2.5(3) no
C10 P1 C14 O5 45.0(3) no
C10 P1 C14 C15 -136.2(3) no
C14 P1 C10 O4 -160.81(19) no
C14 P1 C10 C11 28.5(3) no
C10 P1 C18 O6 -49.4(2) no
C10 P1 C18 C19 129.9(3) no
C18 P1 C10 O4 -52.1(3) no
C18 P1 C10 C11 137.2(3) no
C14 P1 C18 O6 55.5(2) no
C14 P1 C18 C19 -125.2(3) no
C18 P1 C14 O5 -60.9(2) no
C18 P1 C14 C15 117.9(3) no
C10 O4 C13 C12 0.9(5) no
C13 O4 C10 P1 -174.4(3) no
C13 O4 C10 C11 -1.4(4) no
C14 O5 C17 C16 0.1(3) no
C17 O5 C14 P1 178.9(2) no
C17 O5 C14 C15 -0.2(3) no
C18 O6 C21 C20 -0.3(3) no
C21 O6 C18 P1 179.48(19) no
C21 O6 C18 C19 0.1(3) no
Mo1 C5 C6 Mo1 0.0 no
Mo1 C5 C6 C7 65.80(19) no
Mo1 C5 C9 Mo1 0.0 no
Mo1 C5 C9 C8 -63.79(19) no
C6 C5 C9 Mo1 64.2(3) no
C6 C5 C9 C8 0.4(4) no
C9 C5 C6 Mo1 -65.8(3) no
C9 C5 C6 C7 0.0(4) no
Mo1 C6 C7 Mo1 0.0 no
Mo1 C6 C7 C8 64.70(19) no
C5 C6 C7 Mo1 -65.2(3) no
C5 C6 C7 C8 -0.5(4) no
Mo1 C7 C8 Mo1 0.0 no
Mo1 C7 C8 C9 64.30(19) no
C6 C7 C8 Mo1 -63.5(3) no
C6 C7 C8 C9 0.8(4) no
Mo1 C8 C9 Mo1 0.0 no
Mo1 C8 C9 C5 62.99(19) no
C7 C8 C9 Mo1 -63.8(3) no
C7 C8 C9 C5 -0.8(4) no
P1 C10 C11 C12 172.5(3) no
O4 C10 C11 C12 1.4(4) no
C10 C11 C12 C13 -0.8(4) no
C11 C12 C13 O4 0.0(5) no
P1 C14 C15 C16 -178.7(2) no
O5 C14 C15 C16 0.2(3) no
C14 C15 C16 C17 -0.1(4) no
C15 C16 C17 O5 0.0(4) no
P1 C18 C19 C20 -179.13(19) no
O6 C18 C19 C20 0.1(3) no
C18 C19 C20 C21 -0.3(4) no
C19 C20 C21 O6 0.4(4) no
